data_1553182
loop_
_publ_author_name
'Kulkarni, Anand M.'
'Srinivas, Kolluru'
'Deshpande, Mukund V.'
'Ramana, Chepuri V.'

_publ_section_title
;
 Cu-catalyzed sequential C--N bond formations: expeditious synthesis of
 tetracyclic indoloindol-3-ones
;
_journal_issue 1
_journal_name_full 'Organic Chemistry Frontiers'
_journal_page_first 43
_journal_paper_doi 10.1039/C5QO00248F
_journal_volume 3
_journal_year 2016
_chemical_formula_moiety 'C20 H19 N O7'
_chemical_formula_sum 'C20 H19 N O7'
_chemical_formula_weight 385.36
_space_group_IT_number 14
_space_group_name_Hall '-P 2ybc'
_space_group_name_H-M_alt 'P 1 21/c 1'
_symmetry_cell_setting monoclinic
_symmetry_space_group_name_H-M 'P 1 21/c 1'
_atom_sites_solution_hydrogens geom
_atom_sites_solution_primary direct
_atom_sites_solution_secondary difmap
_audit_creation_method SHELXL-97
_audit_update_record
;
2015-07-06 deposited with the CCDC.
2015-11-03 downloaded from the CCDC.
;
_cell_angle_alpha 90.00
_cell_angle_beta 91.009(2)
_cell_angle_gamma 90.00
_cell_formula_units_Z 4
_cell_length_a 11.3454(4)
_cell_length_b 13.0130(5)
_cell_length_c 12.3899(4)
_cell_measurement_reflns_used 9900
_cell_measurement_temperature 299(2)
_cell_measurement_theta_max 29.70
_cell_measurement_theta_min 2.38
_cell_volume 1828.93(11)
_computing_cell_refinement 'Bruker SAINT'
_computing_data_collection 'Bruker APEX2'
_computing_data_reduction 'Bruker SAINT'
_computing_molecular_graphics 'Bruker SHELXTL'
_computing_publication_material 'Bruker SHELXTL'
_computing_structure_refinement 'SHELXL-97 (Sheldrick, 2008)'
_computing_structure_solution 'SHELXS-97 (Sheldrick, 2008)'
_diffrn_ambient_temperature 299(2)
_diffrn_measured_fraction_theta_full 1.000
_diffrn_measured_fraction_theta_max 1.000
_diffrn_measurement_device_type 'Bruker APEX-II CCD'
_diffrn_measurement_method '\f and \w scans'
_diffrn_radiation_monochromator graphite
_diffrn_radiation_source 'fine-focus sealed tube'
_diffrn_radiation_type MoK\a
_diffrn_radiation_wavelength 0.71073
_diffrn_reflns_av_R_equivalents 0.0249
_diffrn_reflns_av_sigmaI/netI 0.0142
_diffrn_reflns_limit_h_max 13
_diffrn_reflns_limit_h_min -13
_diffrn_reflns_limit_k_max 15
_diffrn_reflns_limit_k_min -15
_diffrn_reflns_limit_l_max 14
_diffrn_reflns_limit_l_min -14
_diffrn_reflns_number 26312
_diffrn_reflns_theta_full 25.00
_diffrn_reflns_theta_max 25.00
_diffrn_reflns_theta_min 1.80
_exptl_absorpt_coefficient_mu 0.107
_exptl_absorpt_correction_T_max 0.9585
_exptl_absorpt_correction_T_min 0.9465
_exptl_absorpt_correction_type multi-scan
_exptl_absorpt_process_details SADABS,(BRUKER,2006)
_exptl_crystal_colour COLOURLESS
_exptl_crystal_density_diffrn 1.400
_exptl_crystal_density_method 'not measured'
_exptl_crystal_description BLOCK
_exptl_crystal_F_000 808
_exptl_crystal_recrystallization_method 'Re-crystallisation from solvent: Methanol'
_exptl_crystal_size_max 0.52
_exptl_crystal_size_mid 0.45
_exptl_crystal_size_min 0.40
_refine_diff_density_max 0.178
_refine_diff_density_min -0.247
_refine_diff_density_rms 0.038
_refine_ls_extinction_method none
_refine_ls_goodness_of_fit_ref 1.053
_refine_ls_hydrogen_treatment constr
_refine_ls_matrix_type full
_refine_ls_number_parameters 259
_refine_ls_number_reflns 3228
_refine_ls_number_restraints 0
_refine_ls_restrained_S_all 1.053
_refine_ls_R_factor_all 0.0518
_refine_ls_R_factor_gt 0.0435
_refine_ls_shift/su_max 0.000
_refine_ls_shift/su_mean 0.000
_refine_ls_structure_factor_coef Fsqd
_refine_ls_weighting_details 'calc w=1/[\s^2^(Fo^2^)+(0.0608P)^2^+0.6443P] where P=(Fo^2^+2Fc^2^)/3'
_refine_ls_weighting_scheme calc
_refine_ls_wR_factor_gt 0.1130
_refine_ls_wR_factor_ref 0.1195
_reflns_number_gt 2764
_reflns_number_total 3228
_reflns_threshold_expression >2sigma(I)
_cod_data_source_file c5qo00248f2.cif
_cod_data_source_block z_578
_cod_depositor_comments
;
The following automatic conversions were performed:

data item '_exptl_absorpt_correction_type' value 'MULTI-SCAN' was
changed to 'multi-scan' in accordance with the
/home/saulius/struct/COD-crude-data/automatic-downloads/DataCite-retrospective/RSC/depositions/lib/dictionaries/cif_core.dic
dictionary named 'cif_core.dic' version 2.4.2 last updated on
2011-04-26.

data item '_refine_ls_hydrogen_treatment' value 'CONSTR' was changed
to 'constr' in accordance with the
/home/saulius/struct/COD-crude-data/automatic-downloads/DataCite-retrospective/RSC/depositions/lib/dictionaries/cif_core.dic
dictionary named 'cif_core.dic' version 2.4.2 last updated on
2011-04-26.

data item '_symmetry_cell_setting' value 'Monoclinic' was changed to
'monoclinic' in accordance with the
/home/saulius/struct/COD-crude-data/automatic-downloads/DataCite-retrospective/RSC/depositions/lib/dictionaries/cif_core.dic
dictionary named 'cif_core.dic' version 2.4.2 last updated on
2011-04-26.

Automatic conversion script
Id: cif_fix_values 6909 2019-04-08 15:41:33Z antanas 
;
_cod_original_sg_symbol_H-M 'P2(1)/c  '
_cod_database_code 1553182

loop_
_symmetry_equiv_pos_as_xyz
'x, y, z'
'-x, y+1/2, -z+1/2'
'-x, -y, -z'
'x, -y-1/2, z-1/2'

loop_
_atom_site_label
_atom_site_type_symbol
_atom_site_fract_x
_atom_site_fract_y
_atom_site_fract_z
_atom_site_U_iso_or_equiv
_atom_site_adp_type
_atom_site_occupancy
_atom_site_symmetry_multiplicity
_atom_site_calc_flag
_atom_site_refinement_flags
O1 O 0.30000(10) -0.00446(8) 0.60023(9) 0.0366(3) Uani 1 1 d .
O2 O 0.42455(12) -0.00654(9) 0.78440(10) 0.0458(3) Uani 1 1 d .
H2 H 0.4729 -0.0011 0.8341 0.069 Uiso 1 1 calc R
O3 O 0.53059(12) 0.15726(9) 0.86894(11) 0.0514(4) Uani 1 1 d .
O4 O 0.37954(11) 0.44863(9) 0.58005(10) 0.0461(3) Uani 1 1 d .
O5 O -0.03727(12) 0.14652(10) 0.13919(11) 0.0539(4) Uani 1 1 d .
O6 O 0.05946(11) -0.02093(9) 0.23147(10) 0.0422(3) Uani 1 1 d .
O7 O 0.21052(10) -0.01140(8) 0.39958(10) 0.0386(3) Uani 1 1 d .
N1 N 0.26760(12) 0.21123(10) 0.48872(10) 0.0327(3) Uani 1 1 d .
C1 C 0.33193(13) 0.18021(12) 0.58430(12) 0.0292(4) Uani 1 1 d .
C2 C 0.34505(14) 0.08659(11) 0.63732(13) 0.0308(4) Uani 1 1 d .
C3 C 0.1870(2) -0.03011(18) 0.63965(19) 0.0636(6) Uani 1 1 d .
H3A H 0.1918 -0.0388 0.7165 0.095 Uiso 1 1 calc R
H3B H 0.1603 -0.0929 0.6067 0.095 Uiso 1 1 calc R
H3C H 0.1324 0.0241 0.6224 0.095 Uiso 1 1 calc R
C4 C 0.41303(14) 0.08468(12) 0.73339(14) 0.0341(4) Uani 1 1 d .
C5 C 0.46768(15) 0.17347(13) 0.77534(14) 0.0365(4) Uani 1 1 d .
C6 C 0.5961(2) 0.24026(17) 0.91159(18) 0.0624(6) Uani 1 1 d .
H6A H 0.6504 0.2643 0.8586 0.094 Uiso 1 1 calc R
H6B H 0.6391 0.2181 0.9748 0.094 Uiso 1 1 calc R
H6C H 0.5436 0.2950 0.9304 0.094 Uiso 1 1 calc R
C7 C 0.45295(15) 0.26598(13) 0.72345(14) 0.0363(4) Uani 1 1 d .
H7 H 0.4877 0.3255 0.7507 0.044 Uiso 1 1 calc R
C8 C 0.38481(14) 0.26828(12) 0.62930(13) 0.0330(4) Uani 1 1 d .
C9 C 0.34991(15) 0.35880(12) 0.56658(13) 0.0348(4) Uani 1 1 d .
C10 C 0.27055(15) 0.31851(12) 0.48250(13) 0.0350(4) Uani 1 1 d .
C11 C 0.20049(15) 0.35309(12) 0.40084(13) 0.0358(4) Uani 1 1 d .
H11 H 0.1871 0.4214 0.3821 0.043 Uiso 1 1 calc R
C12 C 0.15116(14) 0.26503(12) 0.34920(13) 0.0330(4) Uani 1 1 d .
C13 C 0.07449(16) 0.25875(13) 0.25974(14) 0.0386(4) Uani 1 1 d .
H13 H 0.0462 0.3181 0.2264 0.046 Uiso 1 1 calc R
C14 C 0.04182(15) 0.16368(14) 0.22218(14) 0.0384(4) Uani 1 1 d .
C15 C -0.0907(2) 0.2354(2) 0.0927(2) 0.0862(9) Uani 1 1 d .
H15A H -0.1259 0.2758 0.1484 0.129 Uiso 1 1 calc R
H15B H -0.1502 0.2149 0.0411 0.129 Uiso 1 1 calc R
H15C H -0.0319 0.2756 0.0572 0.129 Uiso 1 1 calc R
C16 C 0.09129(14) 0.07430(12) 0.27022(14) 0.0348(4) Uani 1 1 d .
C17 C 0.1082(2) -0.04815(16) 0.12989(16) 0.0572(6) Uani 1 1 d .
H17A H 0.0867 0.0027 0.0770 0.086 Uiso 1 1 calc R
H17B H 0.0780 -0.1139 0.1076 0.086 Uiso 1 1 calc R
H17C H 0.1925 -0.0516 0.1368 0.086 Uiso 1 1 calc R
C18 C 0.16742(14) 0.07919(12) 0.35925(13) 0.0306(4) Uani 1 1 d .
C19 C 0.32723(19) -0.03372(17) 0.36692(17) 0.0599(6) Uani 1 1 d .
H19A H 0.3295 -0.0364 0.2896 0.090 Uiso 1 1 calc R
H19B H 0.3513 -0.0989 0.3962 0.090 Uiso 1 1 calc R
H19C H 0.3797 0.0190 0.3929 0.090 Uiso 1 1 calc R
C20 C 0.19498(13) 0.17640(12) 0.40311(12) 0.0298(4) Uani 1 1 d .

loop_
_atom_site_aniso_label
_atom_site_aniso_U_11
_atom_site_aniso_U_22
_atom_site_aniso_U_33
_atom_site_aniso_U_23
_atom_site_aniso_U_13
_atom_site_aniso_U_12
O1 0.0442(7) 0.0250(6) 0.0405(7) -0.0028(5) -0.0034(5) -0.0025(5)
O2 0.0593(8) 0.0296(6) 0.0477(8) 0.0066(5) -0.0192(6) 0.0010(5)
O3 0.0663(9) 0.0376(7) 0.0493(8) 0.0026(6) -0.0292(7) 0.0000(6)
O4 0.0625(8) 0.0242(6) 0.0509(8) -0.0019(5) -0.0200(6) -0.0049(5)
O5 0.0593(8) 0.0505(8) 0.0508(8) -0.0087(6) -0.0259(7) 0.0041(7)
O6 0.0510(7) 0.0363(7) 0.0392(7) -0.0090(5) -0.0005(6) -0.0118(5)
O7 0.0465(7) 0.0257(6) 0.0436(7) 0.0004(5) -0.0038(5) 0.0005(5)
N1 0.0420(8) 0.0215(7) 0.0344(7) -0.0003(5) -0.0082(6) -0.0013(5)
C1 0.0297(8) 0.0277(8) 0.0302(8) -0.0016(6) -0.0016(6) 0.0023(6)
C2 0.0320(8) 0.0258(8) 0.0345(9) -0.0021(6) 0.0001(7) 0.0004(6)
C3 0.0655(13) 0.0615(14) 0.0643(14) -0.0138(11) 0.0162(11) -0.0301(11)
C4 0.0368(9) 0.0282(9) 0.0373(9) 0.0028(7) -0.0028(7) 0.0053(7)
C5 0.0380(9) 0.0347(9) 0.0364(9) -0.0010(7) -0.0079(7) 0.0043(7)
C6 0.0666(14) 0.0615(13) 0.0582(13) -0.0033(10) -0.0291(11) -0.0084(11)
C7 0.0403(9) 0.0282(9) 0.0401(9) -0.0040(7) -0.0070(8) -0.0019(7)
C8 0.0376(9) 0.0264(8) 0.0349(9) -0.0019(7) -0.0038(7) 0.0004(7)
C9 0.0433(9) 0.0255(8) 0.0355(9) -0.0021(7) -0.0054(7) -0.0016(7)
C10 0.0454(9) 0.0223(8) 0.0371(9) -0.0012(7) -0.0060(8) -0.0015(7)
C11 0.0472(10) 0.0237(8) 0.0363(9) 0.0016(7) -0.0051(8) 0.0014(7)
C12 0.0369(9) 0.0298(8) 0.0323(8) -0.0001(7) -0.0022(7) 0.0020(7)
C13 0.0453(10) 0.0326(9) 0.0376(9) 0.0001(7) -0.0071(8) 0.0060(7)
C14 0.0371(9) 0.0435(10) 0.0343(9) -0.0049(8) -0.0064(7) 0.0007(7)
C15 0.102(2) 0.0759(17) 0.0783(17) -0.0203(13) -0.0599(16) 0.0336(15)
C16 0.0362(9) 0.0322(9) 0.0360(9) -0.0067(7) 0.0004(7) -0.0052(7)
C17 0.0703(13) 0.0512(12) 0.0505(12) -0.0186(10) 0.0084(10) -0.0103(10)
C18 0.0320(8) 0.0273(8) 0.0326(9) -0.0001(6) 0.0011(7) -0.0010(6)
C19 0.0678(14) 0.0619(13) 0.0502(12) 0.0033(10) 0.0067(10) 0.0309(11)
C20 0.0305(8) 0.0292(8) 0.0296(8) -0.0012(6) -0.0017(7) -0.0001(6)

loop_
_atom_type_symbol
_atom_type_description
_atom_type_scat_dispersion_real
_atom_type_scat_dispersion_imag
_atom_type_scat_source
C C 0.0033 0.0016 'International Tables Vol C Tables 4.2.6.8 and 6.1.1.4'
H H 0.0000 0.0000 'International Tables Vol C Tables 4.2.6.8 and 6.1.1.4'
N N 0.0061 0.0033 'International Tables Vol C Tables 4.2.6.8 and 6.1.1.4'
O O 0.0106 0.0060 'International Tables Vol C Tables 4.2.6.8 and 6.1.1.4'

loop_
_geom_angle_atom_site_label_1
_geom_angle_atom_site_label_2
_geom_angle_atom_site_label_3
_geom_angle
C2 O1 C3 115.00(14)
C4 O2 H2 109.5
C5 O3 C6 117.65(15)
C14 O5 C15 116.06(15)
C16 O6 C17 115.34(13)
C18 O7 C19 113.64(14)
C10 N1 C20 107.12(12)
C10 N1 C1 108.26(12)
C20 N1 C1 144.36(14)
C2 C1 C8 119.07(14)
C2 C1 N1 133.12(14)
C8 C1 N1 107.75(13)
O1 C2 C1 124.34(14)
O1 C2 C4 117.73(13)
C1 C2 C4 117.88(14)
O1 C3 H3A 109.5
O1 C3 H3B 109.5
H3A C3 H3B 109.5
O1 C3 H3C 109.5
H3A C3 H3C 109.5
H3B C3 H3C 109.5
O2 C4 C5 120.72(15)
O2 C4 C2 117.30(14)
C5 C4 C2 121.97(14)
O3 C5 C7 126.13(15)
O3 C5 C4 114.00(14)
C7 C5 C4 119.86(15)
O3 C6 H6A 109.5
O3 C6 H6B 109.5
H6A C6 H6B 109.5
O3 C6 H6C 109.5
H6A C6 H6C 109.5
H6B C6 H6C 109.5
C5 C7 C8 118.26(15)
C5 C7 H7 120.9
C8 C7 H7 120.9
C7 C8 C1 122.93(15)
C7 C8 C9 127.27(14)
C1 C8 C9 109.68(14)
O4 C9 C8 128.63(15)
O4 C9 C10 127.04(15)
C8 C9 C10 104.32(13)
C11 C10 N1 111.04(14)
C11 C10 C9 139.46(16)
N1 C10 C9 109.49(13)
C10 C11 C12 106.85(14)
C10 C11 H11 126.6
C12 C11 H11 126.6
C13 C12 C20 122.24(15)
C13 C12 C11 129.61(15)
C20 C12 C11 108.14(14)
C14 C13 C12 118.83(15)
C14 C13 H13 120.6
C12 C13 H13 120.6
C13 C14 O5 124.84(16)
C13 C14 C16 119.69(15)
O5 C14 C16 115.48(15)
O5 C15 H15A 109.5
O5 C15 H15B 109.5
H15A C15 H15B 109.5
O5 C15 H15C 109.5
H15A C15 H15C 109.5
H15B C15 H15C 109.5
O6 C16 C18 118.28(14)
O6 C16 C14 119.55(15)
C18 C16 C14 122.10(14)
O6 C17 H17A 109.5
O6 C17 H17B 109.5
H17A C17 H17B 109.5
O6 C17 H17C 109.5
H17A C17 H17C 109.5
H17B C17 H17C 109.5
O7 C18 C16 117.63(14)
O7 C18 C20 123.86(14)
C16 C18 C20 118.51(14)
O7 C19 H19A 109.5
O7 C19 H19B 109.5
H19A C19 H19B 109.5
O7 C19 H19C 109.5
H19A C19 H19C 109.5
H19B C19 H19C 109.5
N1 C20 C18 134.66(14)
N1 C20 C12 106.79(13)
C18 C20 C12 118.33(14)

loop_
_geom_bond_atom_site_label_1
_geom_bond_atom_site_label_2
_geom_bond_distance
O1 C2 1.3668(18)
O1 C3 1.420(2)
O2 C4 1.3500(19)
O2 H2 0.8200
O3 C5 1.367(2)
O3 C6 1.409(2)
O4 C9 1.2270(19)
O5 C14 1.371(2)
O5 C15 1.423(3)
O6 C16 1.3750(19)
O6 C17 1.428(2)
O7 C18 1.3674(19)
O7 C19 1.421(2)
N1 C10 1.399(2)
N1 C20 1.4066(19)
N1 C1 1.4379(19)
C1 C2 1.391(2)
C1 C8 1.404(2)
C2 C4 1.407(2)
C3 H3A 0.9600
C3 H3B 0.9600
C3 H3C 0.9600
C4 C5 1.407(2)
C5 C7 1.374(2)
C6 H6A 0.9600
C6 H6B 0.9600
C6 H6C 0.9600
C7 C8 1.388(2)
C7 H7 0.9300
C8 C9 1.462(2)
C9 C10 1.462(2)
C10 C11 1.353(2)
C11 C12 1.422(2)
C11 H11 0.9300
C12 C13 1.399(2)
C12 C20 1.418(2)
C13 C14 1.371(2)
C13 H13 0.9300
C14 C16 1.418(2)
C15 H15A 0.9600
C15 H15B 0.9600
C15 H15C 0.9600
C16 C18 1.390(2)
C17 H17A 0.9600
C17 H17B 0.9600
C17 H17C 0.9600
C18 C20 1.410(2)
C19 H19A 0.9600
C19 H19B 0.9600
C19 H19C 0.9600

loop_
_geom_torsion_atom_site_label_1
_geom_torsion_atom_site_label_2
_geom_torsion_atom_site_label_3
_geom_torsion_atom_site_label_4
_geom_torsion
C10 N1 C1 C2 170.50(17)
C20 N1 C1 C2 -2.2(3)
C10 N1 C1 C8 -6.47(17)
C20 N1 C1 C8 -179.2(2)
C3 O1 C2 C1 -93.1(2)
C3 O1 C2 C4 89.50(19)
C8 C1 C2 O1 -178.48(14)
N1 C1 C2 O1 4.8(3)
C8 C1 C2 C4 -1.1(2)
N1 C1 C2 C4 -177.75(16)
O1 C2 C4 O2 -2.8(2)
C1 C2 C4 O2 179.65(14)
O1 C2 C4 C5 176.99(14)
C1 C2 C4 C5 -0.6(2)
C6 O3 C5 C7 -6.5(3)
C6 O3 C5 C4 174.84(17)
O2 C4 C5 O3 0.0(2)
C2 C4 C5 O3 -179.71(15)
O2 C4 C5 C7 -178.68(16)
C2 C4 C5 C7 1.6(3)
O3 C5 C7 C8 -179.34(16)
C4 C5 C7 C8 -0.8(3)
C5 C7 C8 C1 -0.9(3)
C5 C7 C8 C9 174.57(16)
C2 C1 C8 C7 1.9(2)
N1 C1 C8 C7 179.34(15)
C2 C1 C8 C9 -174.31(14)
N1 C1 C8 C9 3.16(18)
C7 C8 C9 O4 5.3(3)
C1 C8 C9 O4 -178.78(18)
C7 C8 C9 C10 -174.81(16)
C1 C8 C9 C10 1.16(18)
C20 N1 C10 C11 2.43(19)
C1 N1 C10 C11 -173.14(14)
C20 N1 C10 C9 -177.12(13)
C1 N1 C10 C9 7.30(18)
O4 C9 C10 C11 -4.6(4)
C8 C9 C10 C11 175.4(2)
O4 C9 C10 N1 174.72(17)
C8 C9 C10 N1 -5.22(18)
N1 C10 C11 C12 -1.4(2)
C9 C10 C11 C12 178.0(2)
C10 C11 C12 C13 -179.01(18)
C10 C11 C12 C20 -0.21(19)
C20 C12 C13 C14 -0.8(3)
C11 C12 C13 C14 177.83(17)
C12 C13 C14 O5 176.38(16)
C12 C13 C14 C16 -3.7(3)
C15 O5 C14 C13 -2.2(3)
C15 O5 C14 C16 177.91(19)
C17 O6 C16 C18 -109.31(19)
C17 O6 C16 C14 73.7(2)
C13 C14 C16 O6 -179.18(16)
O5 C14 C16 O6 0.8(2)
C13 C14 C16 C18 3.9(3)
O5 C14 C16 C18 -176.15(15)
C19 O7 C18 C16 100.48(18)
C19 O7 C18 C20 -80.0(2)
O6 C16 C18 O7 3.1(2)
C14 C16 C18 O7 -179.94(15)
O6 C16 C18 C20 -176.41(14)
C14 C16 C18 C20 0.5(3)
C10 N1 C20 C18 171.82(17)
C1 N1 C20 C18 -15.4(3)
C10 N1 C20 C12 -2.45(17)
C1 N1 C20 C12 170.3(2)
O7 C18 C20 N1 1.8(3)
C16 C18 C20 N1 -178.68(17)
O7 C18 C20 C12 175.61(14)
C16 C18 C20 C12 -4.9(2)
C13 C12 C20 N1 -179.43(15)
C11 C12 C20 N1 1.67(17)
C13 C12 C20 C18 5.2(2)
C11 C12 C20 C18 -173.71(14)
